data_4036724
loop_
_publ_author_name
'List, Manuela'
'Puchinger, Helmut'
'Gabriel, Herbert'
'Monkowius, Uwe'
'Schwarzinger, Clemens'

_publ_section_title
;
 N-Methylmelamines: Synthesis, Characterization, and Physical Properties.
;
_journal_issue 10
_journal_name_full 'The Journal of organic chemistry'
_journal_page_first 4066
_journal_page_last 4075
_journal_paper_doi 10.1021/acs.joc.6b00355
_journal_volume 81
_journal_year 2016
_chemical_formula_moiety 'C7 H14 N6'
_chemical_formula_sum 'C7 H14 N6'
_chemical_formula_weight 182.24
_space_group_crystal_system orthorhombic
_space_group_IT_number 19
_space_group_name_Hall 'P 2ac 2ab'
_space_group_name_H-M_alt 'P 21 21 21'
_atom_sites_solution_hydrogens geom
_atom_sites_solution_primary direct
_atom_sites_solution_secondary difmap
_cell_angle_alpha 90
_cell_angle_beta 90
_cell_angle_gamma 90
_cell_formula_units_Z 4
_cell_length_a 7.0830(7)
_cell_length_b 11.3665(14)
_cell_length_c 12.0396(15)
_cell_measurement_temperature 300.(2)
_cell_volume 969.30(19)
_computing_cell_refinement 'SAINT V7.66A (Bruker AXS, 2009)'
_computing_data_reduction 'SAINT V7.66A (Bruker AXS, 2009)'
_computing_structure_refinement 'SHELXL-97 (Sheldrick, 2008)'
_computing_structure_solution 'SHELXS-97 (Sheldrick, 2008)'
_diffrn_ambient_temperature 300.(2)
_diffrn_measured_fraction_theta_full 0.995
_diffrn_measured_fraction_theta_max 0.995
_diffrn_measurement_device_type 'SMART X2S'
_diffrn_measurement_method omega-scan
_diffrn_radiation_monochromator 'doubly curved silicon crystal'
_diffrn_radiation_source 'sealed MicroFocus tube'
_diffrn_radiation_type 'Mo K\a'
_diffrn_radiation_wavelength 0.71073
_diffrn_reflns_av_R_equivalents 0.0548
_diffrn_reflns_av_sigmaI/netI 0.0496
_diffrn_reflns_limit_h_max 8
_diffrn_reflns_limit_h_min -8
_diffrn_reflns_limit_k_max 13
_diffrn_reflns_limit_k_min -13
_diffrn_reflns_limit_l_max 13
_diffrn_reflns_limit_l_min -11
_diffrn_reflns_number 5911
_diffrn_reflns_theta_full 24.35
_diffrn_reflns_theta_max 24.35
_diffrn_reflns_theta_min 3.34
_exptl_absorpt_coefficient_mu 0.085
_exptl_absorpt_correction_T_max 0.97
_exptl_absorpt_correction_T_min 0.93
_exptl_absorpt_correction_type multi-scan
_exptl_absorpt_process_details
;
;
_exptl_crystal_colour colorless
_exptl_crystal_density_diffrn 1.249
_exptl_crystal_density_method 'not measured'
_exptl_crystal_description plate
_exptl_crystal_F_000 392
_exptl_crystal_size_max 0.920
_exptl_crystal_size_mid 0.910
_exptl_crystal_size_min 0.400
_refine_diff_density_max 0.164
_refine_diff_density_min -0.136
_refine_ls_abs_structure_details 'Flack H D (1983), Acta Cryst. A39, 876-881'
_refine_ls_abs_structure_Flack 3.(4)
_refine_ls_extinction_coef 0.057(7)
_refine_ls_extinction_method SHELXL
_refine_ls_goodness_of_fit_ref 1.051
_refine_ls_hydrogen_treatment constr
_refine_ls_matrix_type full
_refine_ls_number_parameters 123
_refine_ls_number_reflns 1571
_refine_ls_number_restraints 0
_refine_ls_restrained_S_all 1.051
_refine_ls_R_factor_all 0.0579
_refine_ls_R_factor_gt 0.0429
_refine_ls_shift/su_max 0.021
_refine_ls_shift/su_mean 0.002
_refine_ls_structure_factor_coef Fsqd
_refine_ls_weighting_details 'calc w=1/[\s^2^(Fo^2^)+(0.0696P)^2^+0.0379P] where P=(Fo^2^+2Fc^2^)/3'
_refine_ls_weighting_scheme calc
_refine_ls_wR_factor_gt 0.1153
_refine_ls_wR_factor_ref 0.1247
_reflns_number_gt 1247
_reflns_number_total 1571
_reflns_threshold_expression >2sigma(I)
_cod_data_source_file jo6b00355_si_006.cif
_cod_data_source_block I
_cod_database_code 4036724

loop_
_space_group_symop_operation_xyz
'x, y, z'
'x+1/2, -y+1/2, -z'
'-x, y+1/2, -z+1/2'
'-x+1/2, -y, z+1/2'

loop_
_atom_site_type_symbol
_atom_site_label
_atom_site_fract_x
_atom_site_fract_y
_atom_site_fract_z
_atom_site_U_iso_or_equiv
_atom_site_adp_type
_atom_site_calc_flag
_atom_site_refinement_flags
_atom_site_occupancy
N N4 0.5327(3) 0.7587(2) 0.83384(16) 0.0455(6) Uani d . 1
N N1 0.2573(3) 0.86151(18) 0.80593(18) 0.0393(6) Uani d . 1
N N5 -0.0216(3) 0.9591(2) 0.77212(19) 0.0484(6) Uani d . 1
N N2 0.1063(3) 0.85089(18) 0.62777(17) 0.0362(5) Uani d . 1
N N3 0.4015(3) 0.75322(19) 0.65811(16) 0.0346(5) Uani d . 1
N N6 0.2524(3) 0.7463(2) 0.49006(18) 0.0394(5) Uani d . 1
H H6A 0.3437 0.7034 0.4659 0.047 Uiso calc R 1
H H6B 0.1605 0.7644 0.4467 0.047 Uiso calc R 1
C C4 0.5464(4) 0.8095(3) 0.9445(2) 0.0590(9) Uani d . 1
H H1A 0.4564 0.8722 0.9517 0.088 Uiso calc R 1
H H1B 0.6715 0.8399 0.9557 0.088 Uiso calc R 1
H H1C 0.5205 0.75 0.999 0.088 Uiso calc R 1
C C1 0.3933(3) 0.7927(2) 0.7639(2) 0.0346(6) Uani d . 1
C C2 0.1188(3) 0.8885(2) 0.7343(2) 0.0364(6) Uani d . 1
C C6 -0.0143(4) 1.0068(3) 0.8844(2) 0.0602(8) Uani d . 1
H H4A 0.0464 0.9514 0.9327 0.09 Uiso calc R 1
H H4B -0.1403 1.0215 0.9103 0.09 Uiso calc R 1
H H4C 0.0557 1.0791 0.884 0.09 Uiso calc R 1
C C7 -0.1702(4) 1.0012(3) 0.7008(3) 0.0630(9) Uani d . 1
H H5A -0.1635 0.9616 0.6305 0.095 Uiso calc R 1
H H5B -0.1557 1.0844 0.6896 0.095 Uiso calc R 1
H H5C -0.2903 0.9859 0.7347 0.095 Uiso calc R 1
C C3 0.2536(3) 0.7849(2) 0.5953(2) 0.0305(6) Uani d . 1
C C5 0.6784(4) 0.6774(3) 0.8002(3) 0.0556(8) Uani d . 1
H H7A 0.6368 0.6342 0.7362 0.083 Uiso calc R 1
H H7B 0.7041 0.6236 0.8599 0.083 Uiso calc R 1
H H7C 0.7912 0.7202 0.7822 0.083 Uiso calc R 1

loop_
_atom_site_aniso_label
_atom_site_aniso_U_11
_atom_site_aniso_U_22
_atom_site_aniso_U_33
_atom_site_aniso_U_12
_atom_site_aniso_U_13
_atom_site_aniso_U_23
N4 0.0411(11) 0.0616(15) 0.0337(12) 0.0047(12) -0.0069(10) -0.0075(11)
N1 0.0388(11) 0.0432(12) 0.0359(12) -0.0009(12) 0.0015(11) -0.0057(10)
N5 0.0429(12) 0.0460(13) 0.0563(15) 0.0079(12) 0.0048(12) -0.0121(12)
N2 0.0330(10) 0.0386(12) 0.0371(13) -0.0012(10) 0.0027(10) -0.0026(10)
N3 0.0307(10) 0.0421(11) 0.0310(12) -0.0017(10) -0.0006(9) -0.0015(10)
N6 0.0296(10) 0.0552(12) 0.0333(12) 0.0047(10) -0.0018(9) -0.0042(10)
C4 0.0513(15) 0.087(2) 0.0386(17) -0.0027(17) -0.0033(14) -0.0044(16)
C1 0.0302(13) 0.0404(14) 0.0332(14) -0.0073(12) 0.0051(11) -0.0010(12)
C2 0.0347(13) 0.0302(13) 0.0441(17) -0.0036(11) 0.0065(12) -0.0025(11)
C6 0.0635(17) 0.0534(18) 0.064(2) 0.0085(16) 0.0161(17) -0.0181(15)
C7 0.0541(16) 0.0566(19) 0.078(2) 0.0197(16) 0.0012(17) -0.0079(18)
C3 0.0244(12) 0.0327(13) 0.0345(15) -0.0024(11) 0.0016(12) 0.0011(11)
C5 0.0464(14) 0.0694(19) 0.0510(19) 0.0111(15) -0.0053(15) 0.0035(16)

loop_
_atom_type_symbol
_atom_type_description
_atom_type_scat_dispersion_real
_atom_type_scat_dispersion_imag
_atom_type_scat_source
C C 0.0033 0.0016 'International Tables Vol C Tables 4.2.6.8 and 6.1.1.4'
H H 0.0000 0.0000 'International Tables Vol C Tables 4.2.6.8 and 6.1.1.4'
N N 0.0061 0.0033 'International Tables Vol C Tables 4.2.6.8 and 6.1.1.4'

loop_
_geom_angle_atom_site_label_1
_geom_angle_atom_site_label_2
_geom_angle_atom_site_label_3
_geom_angle
C1 N4 C5 122.0(2)
C1 N4 C4 120.4(2)
C5 N4 C4 117.6(2)
C1 N1 C2 114.6(2)
C2 N5 C7 122.2(2)
C2 N5 C6 120.4(3)
C7 N5 C6 117.1(2)
C3 N2 C2 113.6(2)
C3 N3 C1 114.1(2)
C3 N6 H6A 120.0
C3 N6 H6B 120.0
H6A N6 H6B 120.0
N4 C4 H1A 109.5
N4 C4 H1B 109.5
H1A C4 H1B 109.5
N4 C4 H1C 109.5
H1A C4 H1C 109.5
H1B C4 H1C 109.5
N1 C1 N3 125.5(2)
N1 C1 N4 117.1(2)
N3 C1 N4 117.4(2)
N1 C2 N2 125.8(2)
N1 C2 N5 117.1(2)
N2 C2 N5 117.1(2)
N5 C6 H4A 109.5
N5 C6 H4B 109.5
H4A C6 H4B 109.5
N5 C6 H4C 109.5
H4A C6 H4C 109.5
H4B C6 H4C 109.5
N5 C7 H5A 109.5
N5 C7 H5B 109.5
H5A C7 H5B 109.5
N5 C7 H5C 109.5
H5A C7 H5C 109.5
H5B C7 H5C 109.5
N3 C3 N6 116.7(2)
N3 C3 N2 126.4(2)
N6 C3 N2 116.9(2)
N4 C5 H7A 109.5
N4 C5 H7B 109.5
H7A C5 H7B 109.5
N4 C5 H7C 109.5
H7A C5 H7C 109.5
H7B C5 H7C 109.5

loop_
_geom_bond_atom_site_label_1
_geom_bond_atom_site_label_2
_geom_bond_distance
N4 C1 1.354(3)
N4 C5 1.444(4)
N4 C4 1.455(3)
N1 C1 1.341(3)
N1 C2 1.341(3)
N5 C2 1.356(3)
N5 C7 1.441(4)
N5 C6 1.457(3)
N2 C3 1.343(3)
N2 C2 1.355(3)
N3 C3 1.341(3)
N3 C1 1.351(3)
N6 C3 1.341(3)
N6 H6A 0.86
N6 H6B 0.86
C4 H1A 0.96
C4 H1B 0.96
C4 H1C 0.96
C6 H4A 0.96
C6 H4B 0.96
C6 H4C 0.96
C7 H5A 0.96
C7 H5B 0.96
C7 H5C 0.96
C5 H7A 0.96
C5 H7B 0.96
C5 H7C 0.96
